data_4510586
loop_
_publ_author_name
'Kupka, A.'
'Schauerte, C.'
'Merz, K.'

_publ_section_title
;
 Isostructural Crystallization Behavior of Dihydroanthracene and
 Dihydroacridine
;
_journal_issue 6
_journal_name_full 'Crystal Growth &amp; Design'
_journal_page_first 2985
_journal_paper_doi 10.1021/cg5002623
_journal_volume 14
_journal_year 2014
_chemical_formula_sum 'C13 H11 N'
_chemical_formula_weight 181.23
_chemical_name_systematic
; 
 ? 
;
_space_group_IT_number 4
_symmetry_cell_setting monoclinic
_symmetry_space_group_name_Hall 'P 2yb'
_symmetry_space_group_name_H-M 'P 1 21 1'
_atom_sites_solution_hydrogens geom
_atom_sites_solution_primary direct
_atom_sites_solution_secondary difmap
_audit_creation_method SHELXL-97
_cell_angle_alpha 90.00
_cell_angle_beta 108.062(19)
_cell_angle_gamma 90.00
_cell_formula_units_Z 2
_cell_length_a 7.897(4)
_cell_length_b 5.861(2)
_cell_length_c 10.737(5)
_cell_measurement_temperature 173(2)
_cell_volume 472.5(4)
_computing_structure_refinement 'SHELXL-97 (Sheldrick, 1997)'
_computing_structure_solution 'SHELXS-97 (Sheldrick, 1990)'
_diffrn_ambient_temperature 173(2)
_diffrn_measured_fraction_theta_full 0.995
_diffrn_measured_fraction_theta_max 0.995
_diffrn_radiation_monochromator graphite
_diffrn_radiation_source 'fine-focus sealed tube'
_diffrn_radiation_type MoK\a
_diffrn_radiation_wavelength 0.71073
_diffrn_reflns_av_R_equivalents 0.1027
_diffrn_reflns_av_sigmaI/netI 0.0865
_diffrn_reflns_limit_h_max 9
_diffrn_reflns_limit_h_min -9
_diffrn_reflns_limit_k_max 6
_diffrn_reflns_limit_k_min -6
_diffrn_reflns_limit_l_max 12
_diffrn_reflns_limit_l_min -12
_diffrn_reflns_number 4007
_diffrn_reflns_theta_full 24.99
_diffrn_reflns_theta_max 24.99
_diffrn_reflns_theta_min 2.83
_exptl_absorpt_coefficient_mu 0.074
_exptl_absorpt_correction_T_max 0.9926
_exptl_absorpt_correction_T_min 0.9853
_exptl_absorpt_correction_type empirical
_exptl_crystal_density_diffrn 1.274
_exptl_crystal_density_method 'not measured'
_exptl_crystal_F_000 192
_exptl_crystal_size_max 0.20
_exptl_crystal_size_mid 0.20
_exptl_crystal_size_min 0.10
_refine_diff_density_max 0.148
_refine_diff_density_min -0.130
_refine_diff_density_rms 0.032
_refine_ls_abs_structure_details 'Flack H D (1983), Acta Cryst. A39, 876-881'
_refine_ls_abs_structure_Flack -2(4)
_refine_ls_extinction_method none
_refine_ls_goodness_of_fit_ref 1.021
_refine_ls_hydrogen_treatment mixed
_refine_ls_matrix_type full
_refine_ls_number_parameters 171
_refine_ls_number_reflns 1642
_refine_ls_number_restraints 1
_refine_ls_restrained_S_all 1.021
_refine_ls_R_factor_all 0.0524
_refine_ls_R_factor_gt 0.0485
_refine_ls_shift/su_max 0.000
_refine_ls_shift/su_mean 0.000
_refine_ls_structure_factor_coef Fsqd
_refine_ls_weighting_details 'calc w=1/[\s^2^(Fo^2^)+(0.0567P)^2^+0.0000P] where P=(Fo^2^+2Fc^2^)/3'
_refine_ls_weighting_scheme calc
_refine_ls_wR_factor_gt 0.1038
_refine_ls_wR_factor_ref 0.1075
_reflns_number_gt 1503
_reflns_number_total 1642
_reflns_threshold_expression >2sigma(I)
_cod_data_source_file cg5002623_si_002.cif
_cod_data_source_block shelx
_cod_depositor_comments 'Adding full bibliography for 4510584--4510586.cif.'
_cod_original_sg_symbol_H-M P2(1)
_cod_database_code 4510586

loop_
_symmetry_equiv_pos_as_xyz
'x, y, z'
'-x, y+1/2, -z'

loop_
_atom_site_label
_atom_site_type_symbol
_atom_site_fract_x
_atom_site_fract_y
_atom_site_fract_z
_atom_site_U_iso_or_equiv
_atom_site_adp_type
_atom_site_occupancy
_atom_site_symmetry_multiplicity
_atom_site_calc_flag
C5 C 0.7628(2) 0.4529(3) 0.58994(18) 0.0386(4) Uani 1 1 d
N1 N 0.9734(2) 0.1535(3) 0.69135(18) 0.0514(5) Uani 1 1 d
C4 C 0.6426(3) 0.5472(4) 0.4778(2) 0.0452(5) Uani 1 1 d
C7 C 0.8004(3) 0.5621(4) 0.7217(2) 0.0474(5) Uani 1 1 d
C13 C 1.0621(3) 0.3000(3) 0.79572(18) 0.0395(5) Uani 1 1 d
C6 C 0.8464(2) 0.2474(3) 0.57914(18) 0.0395(4) Uani 1 1 d
C1 C 0.8066(3) 0.1372(4) 0.4586(2) 0.0492(5) Uani 1 1 d
C8 C 0.9833(3) 0.5063(3) 0.81196(18) 0.0408(5) Uani 1 1 d
C9 C 1.0730(3) 0.6502(4) 0.91370(19) 0.0466(5) Uani 1 1 d
C12 C 1.2284(3) 0.2394(4) 0.8825(2) 0.0482(5) Uani 1 1 d
C3 C 0.6032(3) 0.4371(4) 0.3577(2) 0.0540(6) Uani 1 1 d
C2 C 0.6835(3) 0.2312(5) 0.3486(2) 0.0543(6) Uani 1 1 d
C11 C 1.3146(3) 0.3848(4) 0.9842(2) 0.0532(6) Uani 1 1 d
C10 C 1.2391(3) 0.5904(4) 0.9992(2) 0.0538(6) Uani 1 1 d
H9 H 1.018(3) 0.794(4) 0.923(2) 0.050(6) Uiso 1 1 d
H7A H 0.776(3) 0.713(4) 0.7121(19) 0.042(5) Uiso 1 1 d
H1 H 0.862(3) -0.021(4) 0.455(2) 0.065(7) Uiso 1 1 d
H12 H 1.279(3) 0.092(4) 0.8666(19) 0.049(6) Uiso 1 1 d
H14 H 1.037(4) 0.019(5) 0.678(3) 0.081(8) Uiso 1 1 d
H4 H 0.586(3) 0.699(4) 0.488(2) 0.051(6) Uiso 1 1 d
H3 H 0.511(4) 0.506(4) 0.277(3) 0.068(7) Uiso 1 1 d
H11 H 1.425(4) 0.340(4) 1.046(3) 0.069(7) Uiso 1 1 d
H10 H 1.301(3) 0.696(4) 1.072(2) 0.063(7) Uiso 1 1 d
H2 H 0.658(4) 0.130(5) 0.264(3) 0.084(8) Uiso 1 1 d
H7B H 0.705(4) 0.483(5) 0.764(3) 0.079(8) Uiso 1 1 d

loop_
_atom_site_aniso_label
_atom_site_aniso_U_11
_atom_site_aniso_U_22
_atom_site_aniso_U_33
_atom_site_aniso_U_23
_atom_site_aniso_U_13
_atom_site_aniso_U_12
C5 0.0323(9) 0.0435(10) 0.0413(10) 0.0007(8) 0.0132(8) -0.0023(9)
N1 0.0512(10) 0.0440(10) 0.0515(11) -0.0046(8) 0.0048(8) 0.0103(9)
C4 0.0366(10) 0.0512(12) 0.0480(11) 0.0058(9) 0.0137(9) 0.0018(9)
C7 0.0423(11) 0.0492(12) 0.0477(11) -0.0046(9) 0.0099(9) 0.0124(9)
C13 0.0385(9) 0.0427(11) 0.0372(10) 0.0011(8) 0.0115(8) 0.0007(8)
C6 0.0339(9) 0.0418(9) 0.0420(10) -0.0002(8) 0.0105(8) -0.0010(8)
C1 0.0434(10) 0.0528(12) 0.0530(12) -0.0118(10) 0.0175(9) -0.0049(10)
C8 0.0391(10) 0.0471(11) 0.0380(10) 0.0030(8) 0.0145(8) 0.0033(8)
C9 0.0509(11) 0.0478(11) 0.0429(11) -0.0034(9) 0.0173(9) -0.0011(11)
C12 0.0424(10) 0.0544(12) 0.0468(11) 0.0057(9) 0.0124(9) 0.0091(9)
C3 0.0444(11) 0.0751(15) 0.0415(11) 0.0056(11) 0.0117(9) -0.0030(12)
C2 0.0482(11) 0.0738(15) 0.0427(12) -0.0107(11) 0.0165(10) -0.0092(11)
C11 0.0407(11) 0.0724(15) 0.0432(12) 0.0036(10) 0.0082(10) 0.0000(10)
C10 0.0520(12) 0.0669(15) 0.0410(11) -0.0066(10) 0.0121(10) -0.0085(11)

loop_
_atom_type_symbol
_atom_type_description
_atom_type_scat_dispersion_real
_atom_type_scat_dispersion_imag
_atom_type_scat_source
C C 0.0033 0.0016 'International Tables Vol C Tables 4.2.6.8 and 6.1.1.4'
H H 0.0000 0.0000 'International Tables Vol C Tables 4.2.6.8 and 6.1.1.4'
N N 0.0061 0.0033 'International Tables Vol C Tables 4.2.6.8 and 6.1.1.4'

loop_
_geom_angle_atom_site_label_1
_geom_angle_atom_site_label_2
_geom_angle_atom_site_label_3
_geom_angle
C4 C5 C6 118.88(18)
C4 C5 C7 121.93(18)
C6 C5 C7 119.16(15)
C13 N1 C6 118.95(15)
C3 C4 C5 120.9(2)
C5 C7 C8 112.70(17)
C8 C13 C12 119.95(17)
C8 C13 N1 119.68(15)
C12 C13 N1 120.36(17)
C1 C6 C5 120.09(16)
C1 C6 N1 120.40(17)
C5 C6 N1 119.51(16)
C2 C1 C6 120.2(2)
C9 C8 C13 119.11(16)
C9 C8 C7 121.90(18)
C13 C8 C7 118.95(16)
C8 C9 C10 120.8(2)
C11 C12 C13 119.9(2)
C2 C3 C4 119.75(19)
C3 C2 C1 120.2(2)
C10 C11 C12 120.41(19)
C11 C10 C9 119.8(2)

loop_
_geom_bond_atom_site_label_1
_geom_bond_atom_site_label_2
_geom_bond_distance
C5 C4 1.395(3)
C5 C6 1.396(3)
C5 C7 1.496(3)
N1 C13 1.413(2)
N1 C6 1.418(2)
C4 C3 1.389(3)
C7 C8 1.505(3)
C13 C8 1.395(3)
C13 C12 1.400(3)
C6 C1 1.393(3)
C1 C2 1.389(3)
C8 C9 1.388(3)
C9 C10 1.393(3)
C12 C11 1.386(3)
C3 C2 1.380(4)
C11 C10 1.376(3)
